data_1565707
loop_
_publ_author_name
'Hua, Zi-Yi'
'Chen, Chen'
'Zhou, Fu-Hou'
'Zhang, Hao'
'Zhu, Zhao Qiang'
'Ge, Wei-Wei'
'Chen, Kai'

_publ_section_title
;
 Anion control in the complexation of cucurbit[6]uril with Cu(II) salts
;
_journal_name_full 'Inorganica Chimica Acta'
_journal_page_first 119183
_journal_paper_doi 10.1016/j.ica.2019.119183
_journal_volume 499
_journal_year 2020
_chemical_formula_sum 'C36 H36 Cl2 Cu2 N26 O23'
_chemical_formula_weight 1398.89
_space_group_crystal_system orthorhombic
_space_group_IT_number 31
_space_group_name_Hall 'P 2ac -2'
_space_group_name_H-M_alt 'P m n 21'
_atom_sites_solution_hydrogens geom
_audit_creation_method SHELXL-2018/3
_cell_angle_alpha 90.000(5)
_cell_angle_beta 90.000(5)
_cell_angle_gamma 90.000(5)
_cell_formula_units_Z 2
_cell_length_a 14.925(5)
_cell_length_b 15.983(5)
_cell_length_c 11.551(5)
_cell_measurement_reflns_used 3556
_cell_measurement_temperature 293(2)
_cell_measurement_theta_max 24.88
_cell_measurement_theta_min 2.23
_cell_volume 2755.4(17)
_computing_structure_refinement 'SHELXL-2018/3 (Sheldrick, 2018)'
_diffrn_ambient_temperature 293(2)
_diffrn_measured_fraction_theta_full 0.997
_diffrn_measured_fraction_theta_max 0.997
_diffrn_measurement_device_type 'CCD area detector'
_diffrn_radiation_type MoK\a
_diffrn_radiation_wavelength 0.71069
_diffrn_reflns_av_R_equivalents 0.0364
_diffrn_reflns_av_unetI/netI 0.0394
_diffrn_reflns_Laue_measured_fraction_full 0.997
_diffrn_reflns_Laue_measured_fraction_max 0.997
_diffrn_reflns_limit_h_max 13
_diffrn_reflns_limit_h_min -17
_diffrn_reflns_limit_k_max 19
_diffrn_reflns_limit_k_min -18
_diffrn_reflns_limit_l_max 13
_diffrn_reflns_limit_l_min -12
_diffrn_reflns_number 15021
_diffrn_reflns_point_group_measured_fraction_full 0.853
_diffrn_reflns_point_group_measured_fraction_max 0.853
_diffrn_reflns_theta_full 24.999
_diffrn_reflns_theta_max 24.999
_diffrn_reflns_theta_min 1.867
_exptl_absorpt_coefficient_mu 0.973
_exptl_crystal_colour green
_exptl_crystal_density_diffrn 1.686
_exptl_crystal_description lump
_exptl_crystal_F_000 1420
_exptl_crystal_size_max 0.180
_exptl_crystal_size_mid 0.150
_exptl_crystal_size_min 0.110
_refine_diff_density_max 1.897
_refine_diff_density_min -1.074
_refine_diff_density_rms 0.162
_refine_ls_abs_structure_details
;
 Refined as an inversion twin.
;
_refine_ls_abs_structure_Flack 0.32(6)
_refine_ls_extinction_coef .
_refine_ls_extinction_method none
_refine_ls_goodness_of_fit_ref 1.107
_refine_ls_hydrogen_treatment constr
_refine_ls_matrix_type full
_refine_ls_number_parameters 440
_refine_ls_number_reflns 4323
_refine_ls_number_restraints 56
_refine_ls_restrained_S_all 1.106
_refine_ls_R_factor_all 0.1070
_refine_ls_R_factor_gt 0.0938
_refine_ls_shift/su_max 0.072
_refine_ls_shift/su_mean 0.002
_refine_ls_structure_factor_coef Fsqd
_refine_ls_weighting_details 'w=1/[\s^2^(Fo^2^)+40.0000P] where P=(Fo^2^+2Fc^2^)/3'
_refine_ls_weighting_scheme calc
_refine_ls_wR_factor_gt 0.2032
_refine_ls_wR_factor_ref 0.2102
_reflns_Friedel_coverage 0.624
_reflns_Friedel_fraction_full 0.692
_reflns_Friedel_fraction_max 0.692
_reflns_number_gt 3682
_reflns_number_total 4323
_reflns_threshold_expression 'I > 2\s(I)'
_cod_data_source_file ICA-2020-499-119183.cif
_cod_data_source_block 3
_cod_database_code 1565707
_shelx_shelxl_version_number 2018/3
_shelx_space_group_comment
;
The symmetry employed for this shelxl refinement is uniquely defined
by the following loop, which should always be used as a source of
symmetry information in preference to the above space-group names.
They are only intended as comments.
;
_shelx_estimated_absorpt_t_min 0.844
_shelx_estimated_absorpt_t_max 0.900

loop_
_space_group_symop_operation_xyz
'x, y, z'
'-x+1/2, -y, z+1/2'
'-x, y, z'
'x+1/2, -y, z+1/2'

loop_
_atom_site_label
_atom_site_type_symbol
_atom_site_fract_x
_atom_site_fract_y
_atom_site_fract_z
_atom_site_U_iso_or_equiv
_atom_site_adp_type
_atom_site_occupancy
_atom_site_site_symmetry_order
_atom_site_calc_flag
_atom_site_refinement_flags_posn
_atom_site_refinement_flags_adp
_atom_site_refinement_flags_occupancy
_atom_site_disorder_assembly
_atom_site_disorder_group
Cu1 Cu 0.61346(13) 0.68832(15) 0.5629(2) 0.0511(6) Uani 1 1 d . . . . .
O1 O 0.6258(7) 0.5235(7) 0.6837(8) 0.032(2) Uani 1 1 d . . . . .
O2 O 0.7396(6) 0.6845(7) 0.6142(8) 0.030(2) Uani 1 1 d . . . . .
O3 O 0.6188(7) 0.8459(6) 0.5312(8) 0.033(3) Uani 1 1 d . . . . .
O4 O 0.6149(7) 0.6377(7) 1.1871(9) 0.033(3) Uani 1 1 d . . . . .
O5 O 0.7402(9) 0.8177(8) 1.1013(10) 0.052(3) Uani 1 1 d . . . . .
O6 O 0.6237(8) 0.9859(7) 1.0162(9) 0.039(3) Uani 1 1 d . . . . .
O7 O 0.000000 0.7997(11) 0.0331(17) 0.073(7) Uani 1 2 d DS T P B .
O9 O 0.000000 0.6735(11) 0.0874(16) 0.051(5) Uani 1 2 d DS T P B .
O10 O 0.000000 0.716(2) 0.518(2) 0.124(9) Uani 1 2 d S TU P . .
O11 O 0.000000 0.8205(13) 0.6100(18) 0.062(5) Uani 1 2 d S TU P . .
O12 O 0.000000 0.7056(14) 0.688(2) 0.071(6) Uani 1 2 d S TU P . .
O1W O 0.6689(9) 0.6621(9) 0.4114(10) 0.061(4) Uani 1 1 d . . . . .
O2W O 0.500000 0.6704(16) 0.493(2) 0.085(8) Uani 1 2 d S T P A .
C1 C 0.500000 0.4409(13) 0.8351(19) 0.029(5) Uani 1 2 d S T P . .
H1A H 0.500000 0.386045 0.871044 0.035 Uiso 1 2 calc R U P . .
H1B H 0.499999 0.433052 0.751817 0.035 Uiso 1 2 calc R U P . .
C2 C 0.6211(10) 0.4763(9) 0.9836(13) 0.026(3) Uani 1 1 d . . . . .
H2 H 0.625748 0.417281 1.005704 0.031 Uiso 1 1 calc R U . . .
C3 C 0.500000 0.5009(14) 1.1326(18) 0.028(5) Uani 1 2 d S T P . .
H3A H 0.500000 0.525649 1.209270 0.034 Uiso 1 2 calc R U P . .
H3B H 0.500000 0.440591 1.142022 0.034 Uiso 1 2 calc R U P . .
C4 C 0.6340(9) 0.5907(9) 1.1081(12) 0.024(3) Uani 1 1 d . . . . .
C5 C 0.7159(9) 0.5169(9) 0.9701(12) 0.021(3) Uani 1 1 d . . . . .
H5 H 0.764152 0.478627 0.992527 0.025 Uiso 1 1 calc R U . . .
C6 C 0.6405(9) 0.5161(9) 0.7888(12) 0.024(3) Uani 1 1 d . . . . .
C7 C 0.7950(8) 0.5678(9) 0.7872(11) 0.023(3) Uani 1 1 d . . . . .
H7A H 0.848159 0.543570 0.821891 0.028 Uiso 1 1 calc R U . . .
H7B H 0.792735 0.550024 0.706968 0.028 Uiso 1 1 calc R U . . .
C8 C 0.7851(8) 0.6443(9) 1.0721(13) 0.026(3) Uani 1 1 d . . . . .
H8A H 0.775886 0.668010 1.148459 0.031 Uiso 1 1 calc R U . . .
H8B H 0.839868 0.611655 1.074390 0.031 Uiso 1 1 calc R U . . .
C9 C 0.7767(9) 0.7077(9) 0.7055(12) 0.024(3) Uani 1 1 d . . . . .
C10 C 0.8470(9) 0.7042(9) 0.8818(12) 0.024(3) Uani 1 1 d . . . . .
H10 H 0.907797 0.683291 0.895925 0.029 Uiso 1 1 calc R U . . .
C11 C 0.7738(10) 0.7923(10) 1.0161(13) 0.029(4) Uani 1 1 d . . . . .
C12 C 0.8475(9) 0.7949(9) 0.8349(11) 0.025(3) Uani 1 1 d . . . . .
H12 H 0.908530 0.815721 0.822736 0.030 Uiso 1 1 calc R U . . .
C13 C 0.7889(9) 0.8560(9) 0.6464(12) 0.024(3) Uani 1 1 d . . . . .
H13A H 0.841608 0.891360 0.651522 0.029 Uiso 1 1 calc R U . . .
H13B H 0.786786 0.832996 0.568751 0.029 Uiso 1 1 calc R U . . .
C14 C 0.7882(11) 0.9325(9) 0.9247(15) 0.037(4) Uani 1 1 d . . . . .
H14A H 0.781780 0.950440 1.004532 0.045 Uiso 1 1 calc R U . . .
H14B H 0.841594 0.958950 0.893964 0.045 Uiso 1 1 calc R U . . .
C15 C 0.6354(9) 0.8967(9) 0.6050(12) 0.025(3) Uani 1 1 d . U . . .
C16 C 0.7151(9) 0.9791(9) 0.7413(13) 0.024(3) Uani 1 1 d . . . . .
H16 H 0.764480 1.016878 0.721173 0.029 Uiso 1 1 calc R U . . .
C17 C 0.6371(10) 0.9870(9) 0.9139(12) 0.027(3) Uani 1 1 d . . . . .
C18 C 0.6213(9) 1.0208(9) 0.7182(12) 0.024(3) Uani 1 1 d . . . . .
H18 H 0.627272 1.077683 0.687480 0.028 Uiso 1 1 calc R U . . .
C19 C 0.500000 0.9852(12) 0.568(2) 0.029(4) Uani 1 2 d S TU P . .
H19A H 0.499999 1.044140 0.547640 0.035 Uiso 1 2 calc R U P . .
H19B H 0.500000 0.953113 0.496284 0.035 Uiso 1 2 calc R U P . .
C20 C 0.500000 1.0621(15) 0.8571(17) 0.031(5) Uani 1 2 d S T P . .
H20A H 0.500000 1.114720 0.815113 0.037 Uiso 1 2 calc R U P . .
H20B H 0.500001 1.075549 0.938962 0.037 Uiso 1 2 calc R U P . .
N1 N 0.5804(8) 0.4855(8) 0.8688(10) 0.025(3) Uani 1 1 d . . . . .
N2 N 0.5804(7) 0.5250(7) 1.0742(11) 0.023(2) Uani 1 1 d . . . . .
N3 N 0.7176(8) 0.5369(8) 0.8461(10) 0.027(3) Uani 1 1 d . . . . .
N4 N 0.7108(7) 0.5893(7) 1.0450(11) 0.023(3) Uani 1 1 d . . . . .
N5 N 0.8019(8) 0.6573(8) 0.7913(10) 0.026(3) Uani 1 1 d . . . . .
N6 N 0.7961(8) 0.7125(8) 0.9886(10) 0.027(3) Uani 1 1 d . . . . .
N7 N 0.7978(8) 0.7894(8) 0.7266(10) 0.028(3) Uani 1 1 d . . . . .
N8 N 0.8018(8) 0.8407(7) 0.9235(10) 0.026(3) Uani 1 1 d . . . . .
N9 N 0.7128(7) 0.9051(8) 0.6643(10) 0.025(3) Uani 1 1 d . . . . .
N10 N 0.7134(8) 0.9616(8) 0.8615(10) 0.025(3) Uani 1 1 d . . . . .
N11 N 0.5815(7) 0.9651(8) 0.6359(10) 0.026(3) Uani 1 1 d . . . . .
N12 N 0.5810(8) 1.0201(8) 0.8316(11) 0.031(3) Uani 1 1 d . . . . .
N13 N 0.000000 0.7488(10) 0.1093(14) 0.034(5) Uani 1 2 d DS T P . .
N14 N 0.000000 0.7482(15) 0.602(2) 0.061(6) Uani 1 2 d S TU P . .
O3W O 0.5737(8) 0.7164(9) 0.7182(11) 0.038(3) Uani 0.8 1 d . . P A 1
O8 O 0.000000 0.770(2) 0.211(2) 0.07(3) Uani 0.2 2 d DS TU P B 1
O8' O 0.058(2) 0.769(2) 0.190(3) 0.065(9) Uani 0.4 1 d . U P B 2
O3W' O 0.500000 0.7221(18) 0.768(3) 0.018(6) Uani 0.4 2 d S TU P C 2
Cl1 Cl 0.000000 0.5118(15) 0.9438(15) 0.194(9) Uani 1 2 d S T P . .
Cl1' Cl 0.000000 0.9797(19) 0.761(3) 0.278(14) Uani 1 2 d S T P . .

loop_
_atom_site_aniso_label
_atom_site_aniso_U_11
_atom_site_aniso_U_22
_atom_site_aniso_U_33
_atom_site_aniso_U_23
_atom_site_aniso_U_13
_atom_site_aniso_U_12
Cu1 0.0411(10) 0.0699(14) 0.0424(11) -0.0171(13) -0.0028(11) 0.0014(10)
O1 0.042(6) 0.041(6) 0.013(5) -0.012(5) 0.000(4) 0.005(5)
O2 0.027(5) 0.040(6) 0.022(6) -0.002(5) 0.000(4) -0.005(5)
O3 0.038(5) 0.030(5) 0.032(7) -0.006(5) -0.002(5) -0.003(4)
O4 0.027(5) 0.052(7) 0.020(5) -0.016(5) -0.002(4) 0.001(5)
O5 0.077(9) 0.046(7) 0.031(7) -0.008(6) 0.019(6) -0.006(7)
O6 0.052(7) 0.037(6) 0.027(6) -0.002(5) 0.001(5) -0.003(5)
O7 0.132(19) 0.033(11) 0.055(16) 0.005(11) 0.000 0.000
O9 0.040(8) 0.049(11) 0.065(15) 0.004(10) 0.000 0.000
O10 0.21(2) 0.111(19) 0.053(15) -0.019(14) 0.000 0.000
O11 0.069(11) 0.045(10) 0.072(13) 0.005(10) 0.000 0.000
O12 0.083(13) 0.059(13) 0.070(14) 0.005(12) 0.000 0.000
O1W 0.064(8) 0.094(11) 0.024(7) -0.022(7) -0.008(5) 0.003(8)
O2W 0.031(10) 0.13(2) 0.088(16) -0.075(15) 0.000 0.000
C1 0.038(11) 0.025(11) 0.023(11) -0.010(9) 0.000 0.000
C2 0.030(8) 0.020(7) 0.026(8) 0.004(6) 0.004(6) 0.008(6)
C3 0.033(11) 0.041(13) 0.010(10) -0.002(9) 0.000 0.000
C4 0.031(7) 0.027(7) 0.015(7) 0.008(6) -0.010(5) 0.008(6)
C5 0.023(7) 0.019(7) 0.020(7) 0.000(6) 0.002(5) 0.000(5)
C6 0.030(7) 0.024(7) 0.018(8) -0.006(6) -0.002(6) 0.004(6)
C7 0.020(6) 0.044(9) 0.005(6) -0.003(7) 0.002(5) 0.002(6)
C8 0.030(7) 0.039(8) 0.010(7) 0.008(7) 0.007(6) 0.000(6)
C9 0.022(7) 0.033(9) 0.016(8) -0.008(7) 0.005(5) -0.001(6)
C10 0.029(7) 0.028(8) 0.016(7) 0.006(6) -0.004(6) -0.002(6)
C11 0.032(8) 0.043(10) 0.012(7) 0.008(7) 0.002(6) -0.005(7)
C12 0.025(7) 0.033(8) 0.016(7) 0.000(6) -0.013(6) -0.001(6)
C13 0.029(7) 0.031(8) 0.014(7) -0.008(6) 0.003(6) 0.006(6)
C14 0.053(10) 0.019(8) 0.040(10) -0.009(8) -0.022(8) -0.003(7)
C15 0.025(3) 0.025(3) 0.024(3) 0.0004(14) -0.0005(14) 0.0002(14)
C16 0.024(7) 0.023(7) 0.027(8) -0.001(7) -0.004(6) -0.006(6)
C17 0.038(8) 0.027(8) 0.017(8) -0.005(6) -0.001(6) -0.012(6)
C18 0.021(7) 0.032(8) 0.018(7) 0.014(6) 0.004(6) 0.001(6)
C19 0.029(4) 0.029(4) 0.029(4) 0.0000(14) 0.000 0.000
C20 0.039(12) 0.044(13) 0.010(10) -0.016(10) 0.000 0.000
N1 0.032(6) 0.031(7) 0.012(6) -0.004(5) -0.008(5) -0.005(5)
N2 0.029(6) 0.029(6) 0.009(6) -0.001(5) 0.002(5) 0.000(4)
N3 0.035(7) 0.032(7) 0.015(6) -0.002(6) 0.000(5) -0.005(5)
N4 0.022(5) 0.028(6) 0.020(7) -0.006(5) 0.003(5) -0.005(5)
N5 0.040(7) 0.029(7) 0.010(6) 0.002(5) -0.004(5) 0.003(6)
N6 0.028(6) 0.037(8) 0.015(6) -0.002(6) -0.004(5) 0.005(6)
N7 0.041(7) 0.032(7) 0.011(6) 0.005(5) -0.009(5) -0.001(6)
N8 0.029(6) 0.027(7) 0.023(7) -0.002(6) -0.004(5) 0.005(5)
N9 0.030(6) 0.034(7) 0.012(6) 0.004(5) -0.001(5) -0.006(5)
N10 0.028(6) 0.028(7) 0.018(7) -0.001(5) -0.002(5) -0.002(5)
N11 0.023(6) 0.039(7) 0.017(6) -0.007(6) 0.008(5) 0.000(5)
N12 0.029(6) 0.038(8) 0.025(7) -0.005(6) -0.008(5) 0.002(5)
N13 0.034(10) 0.037(12) 0.031(11) -0.007(10) 0.000 0.000
N14 0.096(13) 0.042(11) 0.046(12) -0.003(10) 0.000 0.000
O3W 0.032(7) 0.060(9) 0.022(7) -0.007(7) -0.001(5) 0.004(6)
O8 0.07(3) 0.07(3) 0.07(3) 0.000(3) 0.000 0.000
O8' 0.065(9) 0.065(9) 0.065(9) -0.0002(14) -0.0003(14) 0.0001(14)
O3W' 0.017(7) 0.018(7) 0.018(7) 0.001(3) 0.000 0.000
Cl1 0.172(16) 0.29(3) 0.122(14) -0.002(15) 0.000 0.000
Cl1' 0.19(2) 0.30(3) 0.34(4) -0.02(3) 0.000 0.000

loop_
_atom_type_symbol
_atom_type_description
_atom_type_scat_dispersion_real
_atom_type_scat_dispersion_imag
_atom_type_scat_source
C C 0.0033 0.0016 'International Tables Vol C Tables 4.2.6.8 and 6.1.1.4'
H H 0.0000 0.0000 'International Tables Vol C Tables 4.2.6.8 and 6.1.1.4'
N N 0.0061 0.0033 'International Tables Vol C Tables 4.2.6.8 and 6.1.1.4'
O O 0.0106 0.0060 'International Tables Vol C Tables 4.2.6.8 and 6.1.1.4'
Cu Cu 0.3201 1.2651 'International Tables Vol C Tables 4.2.6.8 and 6.1.1.4'
Cl Cl 0.1484 0.1585 'International Tables Vol C Tables 4.2.6.8 and 6.1.1.4'

loop_
_geom_angle_atom_site_label_1
_geom_angle_atom_site_label_2
_geom_angle_atom_site_label_3
_geom_angle
_geom_angle_site_symmetry_1
_geom_angle_site_symmetry_3
O2W Cu1 O3W 98.9(7) . .
O2W Cu1 O2 166.9(7) . .
O3W Cu1 O2 91.2(5) . .
O2W Cu1 O1W 88.0(7) . .
O3W Cu1 O1W 173.1(5) . .
O2 Cu1 O1W 82.0(5) . .
C9 O2 Cu1 131.9(9) . .
Cu1 O2W Cu1 126.3(11) . 3_655
N1 C1 N1 111.8(17) . 3_655
N2 C2 N1 115.4(11) . .
N2 C2 C5 103.3(11) . .
N1 C2 C5 104.1(11) . .
N2 C3 N2 114.2(17) . 3_655
O4 C4 N4 127.6(13) . .
O4 C4 N2 123.3(13) . .
N4 C4 N2 109.0(12) . .
N3 C5 N4 114.2(11) . .
N3 C5 C2 101.7(11) . .
N4 C5 C2 103.0(10) . .
O1 C6 N3 126.8(13) . .
O1 C6 N1 125.1(13) . .
N3 C6 N1 108.0(11) . .
N5 C7 N3 112.8(12) . .
N6 C8 N4 113.3(12) . .
O2 C9 N5 125.2(14) . .
O2 C9 N7 122.5(14) . .
N5 C9 N7 112.3(12) . .
N6 C10 N5 114.5(11) . .
N6 C10 C12 102.4(11) . .
N5 C10 C12 103.5(10) . .
O5 C11 N6 128.7(15) . .
O5 C11 N8 125.5(16) . .
N6 C11 N8 105.8(13) . .
N8 C12 N7 113.7(11) . .
N8 C12 C10 103.1(11) . .
N7 C12 C10 104.0(11) . .
N9 C13 N7 113.6(12) . .
N10 C14 N8 115.4(12) . .
O3 C15 N9 127.1(13) . .
O3 C15 N11 126.0(13) . .
N9 C15 N11 106.5(12) . .
N10 C16 N9 115.5(12) . .
N10 C16 C18 103.5(12) . .
N9 C16 C18 102.4(11) . .
O6 C17 N10 125.3(15) . .
O6 C17 N12 125.9(15) . .
N10 C17 N12 108.6(12) . .
N12 C18 N11 115.1(11) . .
N12 C18 C16 102.4(11) . .
N11 C18 C16 102.6(11) . .
N11 C19 N11 110.0(19) 3_655 .
N12 C20 N12 117.5(19) . 3_655
C6 N1 C1 122.3(13) . .
C6 N1 C2 111.9(11) . .
C1 N1 C2 122.4(14) . .
C4 N2 C3 124.0(14) . .
C4 N2 C2 112.0(11) . .
C3 N2 C2 123.5(13) . .
C6 N3 C7 122.2(12) . .
C6 N3 C5 113.8(11) . .
C7 N3 C5 123.7(11) . .
C4 N4 C5 112.2(11) . .
C4 N4 C8 121.4(12) . .
C5 N4 C8 125.0(11) . .
C9 N5 C7 123.9(12) . .
C9 N5 C10 110.8(12) . .
C7 N5 C10 124.8(11) . .
C11 N6 C10 114.3(12) . .
C11 N6 C8 121.2(13) . .
C10 N6 C8 123.3(12) . .
C9 N7 C12 109.2(12) . .
C9 N7 C13 125.5(12) . .
C12 N7 C13 124.2(12) . .
C11 N8 C12 114.2(12) . .
C11 N8 C14 120.3(13) . .
C12 N8 C14 125.4(13) . .
C15 N9 C16 113.9(12) . .
C15 N9 C13 124.4(13) . .
C16 N9 C13 121.2(11) . .
C17 N10 C14 122.2(13) . .
C17 N10 C16 113.3(12) . .
C14 N10 C16 123.9(13) . .
C15 N11 C19 120.2(13) . .
C15 N11 C18 114.5(12) . .
C19 N11 C18 123.9(13) . .
C17 N12 C18 112.1(11) . .
C17 N12 C20 124.1(14) . .
C18 N12 C20 122.9(14) . .
O7 N13 O8 121.6(17) . .
O7 N13 O9 120.8(15) . .
O8 N13 O9 117.5(17) . .
O7 N13 O8' 111(2) . 3
O8 N13 O8' 41.4(17) . 3
O9 N13 O8' 113(2) . 3
O7 N13 O8' 111(2) . .
O9 N13 O8' 113(2) . .
O8' N13 O8' 83(3) 3 .
O12 N14 O10 118(3) . .
O12 N14 O11 120(3) . .
O10 N14 O11 122(3) . .
N13 O8' O8' 48.7(17) . 3

loop_
_geom_bond_atom_site_label_1
_geom_bond_atom_site_label_2
_geom_bond_distance
_geom_bond_site_symmetry_2
Cu1 O2W 1.898(9) .
Cu1 O3W 1.941(13) .
Cu1 O2 1.974(9) .
Cu1 O1W 1.981(12) .
O1 C6 1.239(17) .
O2 C9 1.248(16) .
O3 C15 1.204(16) .
O4 C4 1.217(16) .
O5 C11 1.177(18) .
O6 C17 1.199(17) .
O7 N13 1.198(19) .
O9 N13 1.231(19) .
O10 N14 1.11(3) .
O11 N14 1.16(3) .
O12 N14 1.20(3) .
C1 N1 1.450(16) .
C1 N1 1.450(16) 3_655
C2 N2 1.438(18) .
C2 N1 1.466(18) .
C2 C5 1.564(19) .
C3 N2 1.430(15) .
C3 N2 1.430(15) 3_655
C4 N4 1.358(17) .
C4 N2 1.376(17) .
C5 N3 1.468(18) .
C5 N4 1.447(18) .
C6 N3 1.368(18) .
C6 N1 1.377(18) .
C7 N5 1.435(19) .
C7 N3 1.428(17) .
C8 N6 1.464(18) .
C8 N4 1.449(17) .
C9 N5 1.331(18) .
C9 N7 1.365(19) .
C10 N6 1.455(18) .
C10 N5 1.452(18) .
C10 C12 1.548(17) .
C11 N6 1.36(2) .
C11 N8 1.385(18) .
C12 N8 1.432(18) .
C12 N7 1.457(16) .
C13 N9 1.397(17) .
C13 N7 1.418(18) .
C14 N10 1.413(19) .
C14 N8 1.480(18) .
C15 N9 1.349(17) .
C15 N11 1.403(18) .
C16 N10 1.417(19) .
C16 N9 1.480(18) .
C16 C18 1.573(19) .
C17 N10 1.352(18) .
C17 N12 1.373(18) .
C18 N12 1.442(18) .
C18 N11 1.432(19) .
C19 N11 1.485(18) 3_655
C19 N11 1.485(18) .
C20 N12 1.413(17) .
C20 N12 1.413(17) 3_655
N13 O8 1.22(2) .
N13 O8' 1.30(4) 3
N13 O8' 1.30(4) .
O8' O8' 1.72(7) 3
